data_4027484
loop_
_publ_author_name
'Nitin J. Pawar'
'Vijay Singh Parihar'
'Sanjay T. Chavan'
'Rakesh Joshi'
'Pranaya V. Joshi'
'Sushma G. Sabharwal'
'Vedavati G. Puranik'
'Dilip D. Dhavale'

_publ_section_title
;
 \a-Geminal Dihydroxymethyl Piperidine and Pyrrolidine Iminosugars:
 Synthesis, Conformational Analysis, Glycosidase Inhibitory Activity, and
 Molecular Docking Studies
;
_journal_name_full 'Journal of Organic Chemistry'
_journal_page_first 7873
_journal_page_last 7882
_journal_paper_doi 10.1021/jo3009534
_journal_volume 77
_journal_year 2012
_chemical_formula_moiety 'C21 H25 N3 O6'
_chemical_formula_sum 'C21 H25 N3 O6'
_chemical_formula_weight 415.44
_chemical_name_common iminosugars
_chemical_name_systematic
; 
 ? 
;
_space_group_IT_number 4
_symmetry_cell_setting monoclinic
_symmetry_space_group_name_Hall 'P 2yb'
_symmetry_space_group_name_H-M 'P 1 21 1'
_atom_sites_solution_hydrogens geom
_atom_sites_solution_primary direct
_atom_sites_solution_secondary difmap
_audit_creation_method SHELXL-97
_cell_angle_alpha 90.00
_cell_angle_beta 92.337(3)
_cell_angle_gamma 90.00
_cell_formula_units_Z 2
_cell_length_a 8.4484(9)
_cell_length_b 5.7765(7)
_cell_length_c 20.541(3)
_cell_measurement_reflns_used 1584
_cell_measurement_temperature 90(2)
_cell_measurement_theta_max 23.601
_cell_measurement_theta_min 2.677
_cell_volume 1001.6(2)
_computing_cell_refinement 'BRUKER SAINT'
_computing_data_collection 'BRUKER SMART'
_computing_data_reduction 'BRUKER SAINT'
_computing_molecular_graphics SHELXTL
_computing_publication_material SHELXTL
_computing_structure_refinement 'SHELXL-97 (Sheldrick, 1997)'
_computing_structure_solution 'SHELXS-97 (Sheldrick, 1990)'
_diffrn_ambient_temperature 90(2)
_diffrn_measured_fraction_theta_full 0.705
_diffrn_measured_fraction_theta_max 0.705
_diffrn_measurement_device ' Bruker Smart APEX'
_diffrn_measurement_device_type ' CCD Area Detector'
_diffrn_measurement_method 'Omega Scan'
_diffrn_radiation_monochromator graphite
_diffrn_radiation_source 'fine-focus sealed tube'
_diffrn_radiation_type MoK\a
_diffrn_radiation_wavelength 0.71073
_diffrn_reflns_av_R_equivalents 0.0442
_diffrn_reflns_av_sigmaI/netI 0.0641
_diffrn_reflns_limit_h_max 6
_diffrn_reflns_limit_h_min -5
_diffrn_reflns_limit_k_max 6
_diffrn_reflns_limit_k_min -6
_diffrn_reflns_limit_l_max 24
_diffrn_reflns_limit_l_min -5
_diffrn_reflns_number 2384
_diffrn_reflns_theta_full 24.99
_diffrn_reflns_theta_max 24.99
_diffrn_reflns_theta_min 2.65
_exptl_absorpt_coefficient_mu 0.102
_exptl_absorpt_correction_T_max 0.9949
_exptl_absorpt_correction_T_min 0.9554
_exptl_absorpt_correction_type multi-scan
_exptl_absorpt_process_details 'Bruker SADABS'
_exptl_crystal_colour colourless
_exptl_crystal_density_diffrn 1.378
_exptl_crystal_description Plate
_exptl_crystal_F_000 440
_exptl_crystal_size_max 0.45
_exptl_crystal_size_mid 0.44
_exptl_crystal_size_min 0.05
_refine_diff_density_max 0.448
_refine_diff_density_min -0.537
_refine_diff_density_rms 0.103
_refine_ls_abs_structure_details 'Flack H D (1983), Acta Cryst. A39, 876-881'
_refine_ls_abs_structure_Flack 8(2)
_refine_ls_extinction_method none
_refine_ls_goodness_of_fit_ref 1.004
_refine_ls_hydrogen_treatment riding
_refine_ls_matrix_type full
_refine_ls_number_parameters 275
_refine_ls_number_reflns 2251
_refine_ls_number_restraints 1
_refine_ls_restrained_S_all 1.003
_refine_ls_R_factor_all 0.0758
_refine_ls_R_factor_gt 0.0668
_refine_ls_shift/su_max 0.762
_refine_ls_shift/su_mean 0.003
_refine_ls_structure_factor_coef Fsqd
_refine_ls_weighting_details 'calc w=1/[\s^2^(Fo^2^)+(0.1433P)^2^+0.0000P] where P=(Fo^2^+2Fc^2^)/3'
_refine_ls_weighting_scheme calc
_refine_ls_wR_factor_gt 0.1806
_refine_ls_wR_factor_ref 0.1899
_reflns_number_gt 1878
_reflns_number_total 2251
_reflns_threshold_expression >2sigma(I)
_cod_data_source_file jo3009534_si_002.cif
_cod_data_source_block C21H25N3O6Compound8a
_cod_database_code 4027484

loop_
_symmetry_equiv_pos_as_xyz
'x, y, z'
'-x, y+1/2, -z'

loop_
_atom_site_label
_atom_site_type_symbol
_atom_site_fract_x
_atom_site_fract_y
_atom_site_fract_z
_atom_site_U_iso_or_equiv
_atom_site_adp_type
_atom_site_occupancy
_atom_site_symmetry_multiplicity
_atom_site_calc_flag
_atom_site_refinement_flags
O1 O 0.8531(6) 0.6804(7) 0.63519(15) 0.0199(13) Uani 1 1 d .
O2 O 1.0801(5) 0.7944(7) 0.69670(15) 0.0251(12) Uani 1 1 d .
O3 O 1.1395(6) 0.9391(7) 0.54404(15) 0.0213(12) Uani 1 1 d .
H3 H 1.1445 1.0610 0.5238 0.032 Uiso 1 1 calc R
O4 O 0.8292(6) 0.8694(6) 0.50674(15) 0.0218(12) Uani 1 1 d .
H4 H 0.7741 0.9471 0.4813 0.033 Uiso 1 1 calc R
O5 O 0.5839(5) 0.9266(7) 0.73213(14) 0.0236(12) Uani 1 1 d .
O6 O 0.3731(6) 0.6286(7) 0.56709(16) 0.0224(13) Uani 1 1 d .
H6 H 0.3246 0.7462 0.5561 0.034 Uiso 1 1 calc R
N1 N 0.5180(7) 1.0734(8) 0.5988(2) 0.0211(14) Uani 1 1 d .
N2 N 0.4214(8) 1.1560(9) 0.6354(2) 0.0254(17) Uani 1 1 d .
N3 N 0.3325(8) 1.2471(9) 0.6649(2) 0.0331(17) Uani 1 1 d .
C1 C 1.0154(9) 0.7363(10) 0.6334(2) 0.021(2) Uani 1 1 d .
H1 H 1.0753 0.6103 0.6141 0.026 Uiso 1 1 calc R
C2 C 1.0260(8) 0.9603(10) 0.5925(2) 0.0165(17) Uani 1 1 d .
H2 H 1.0553 1.0899 0.6213 0.000(11) Uiso 1 1 calc R
C3 C 0.8565(8) 0.9944(9) 0.5657(2) 0.0198(18) Uani 1 1 d .
H3A H 0.8316 1.1590 0.5599 0.024 Uiso 1 1 calc R
C4 C 0.7669(8) 0.8897(9) 0.6230(2) 0.0157(18) Uani 1 1 d .
H4A H 0.7870 0.9907 0.6608 0.019 Uiso 1 1 calc R
C5 C 0.5914(9) 0.8458(9) 0.6178(2) 0.0168(19) Uani 1 1 d .
C6 C 0.5324(9) 0.7634(11) 0.6842(2) 0.0251(18) Uani 1 1 d .
H6A H 0.4177 0.7530 0.6825 0.030 Uiso 1 1 calc R
H6B H 0.5753 0.6116 0.6947 0.030 Uiso 1 1 calc R
C6' C 0.5385(9) 0.6707(10) 0.5655(2) 0.022(2) Uani 1 1 d .
H6'1 H 0.5637 0.7295 0.5229 0.026 Uiso 1 1 calc R
H6'2 H 0.5955 0.5265 0.5726 0.026 Uiso 1 1 calc R
C7 C 0.4860(8) 0.9294(11) 0.7869(2) 0.0239(17) Uani 1 1 d .
H7A H 0.4888 0.7796 0.8082 0.029 Uiso 1 1 calc R
H7B H 0.3773 0.9624 0.7729 0.029 Uiso 1 1 calc R
C8 C 0.5459(8) 1.1120(11) 0.8330(2) 0.0235(17) Uani 1 1 d .
C9 C 0.4890(9) 1.1189(12) 0.8965(2) 0.0323(19) Uani 1 1 d .
H9 H 0.4153 1.0103 0.9094 0.039 Uiso 1 1 calc R
C10 C 0.5429(9) 1.2872(13) 0.9393(2) 0.033(2) Uani 1 1 d .
H10 H 0.5080 1.2877 0.9816 0.040 Uiso 1 1 calc R
C11 C 0.6443(9) 1.4498(12) 0.9213(2) 0.0334(19) Uani 1 1 d .
H11 H 0.6772 1.5635 0.9509 0.040 Uiso 1 1 calc R
C12 C 0.7020(8) 1.4513(12) 0.8584(3) 0.0320(19) Uani 1 1 d .
H12 H 0.7740 1.5632 0.8460 0.038 Uiso 1 1 calc R
C13 C 0.6494(9) 1.2834(12) 0.8152(3) 0.0325(19) Uani 1 1 d .
H13 H 0.6846 1.2854 0.7729 0.039 Uiso 1 1 calc R
C14 C 1.0779(9) 0.6065(11) 0.7414(2) 0.0299(19) Uani 1 1 d .
H14A H 1.1685 0.5070 0.7351 0.036 Uiso 1 1 calc R
H14B H 0.9825 0.5157 0.7333 0.036 Uiso 1 1 calc R
C15 C 1.0826(8) 0.6962(10) 0.8106(2) 0.0227(18) Uani 1 1 d .
C16 C 1.0062(9) 0.8938(10) 0.8267(2) 0.0287(18) Uani 1 1 d .
H16 H 0.9579 0.9832 0.7939 0.034 Uiso 1 1 calc R
C17 C 0.9985(9) 0.9656(12) 0.8915(2) 0.035(2) Uani 1 1 d .
H17 H 0.9434 1.0988 0.9021 0.042 Uiso 1 1 calc R
C18 C 1.0758(10) 0.8319(12) 0.9399(3) 0.036(2) Uani 1 1 d .
H18 H 1.0735 0.8778 0.9833 0.044 Uiso 1 1 calc R
C19 C 1.1533(10) 0.6382(14) 0.9244(3) 0.041(2) Uani 1 1 d .
H19 H 1.2024 0.5503 0.9573 0.049 Uiso 1 1 calc R
C20 C 1.1618(8) 0.5651(11) 0.8591(2) 0.0303(19) Uani 1 1 d .
H20 H 1.2185 0.4332 0.8486 0.036 Uiso 1 1 calc R

loop_
_atom_site_aniso_label
_atom_site_aniso_U_11
_atom_site_aniso_U_22
_atom_site_aniso_U_33
_atom_site_aniso_U_23
_atom_site_aniso_U_13
_atom_site_aniso_U_12
O1 0.004(4) 0.038(2) 0.0175(19) 0.0026(15) -0.004(2) -0.004(2)
O2 0.021(4) 0.044(2) 0.0104(17) 0.0021(16) -0.0080(18) -0.004(2)
O3 0.015(4) 0.036(2) 0.0128(17) 0.0040(16) -0.0008(18) 0.001(2)
O4 0.023(4) 0.033(2) 0.0092(16) -0.0009(14) -0.0062(17) 0.004(2)
O5 0.008(4) 0.053(2) 0.0093(16) -0.0043(17) 0.0024(17) -0.008(2)
O6 0.015(4) 0.037(2) 0.0148(18) -0.0009(15) -0.006(2) 0.001(2)
N1 0.020(5) 0.034(3) 0.009(2) -0.0025(19) 0.000(2) -0.002(2)
N2 0.035(6) 0.030(3) 0.009(2) -0.003(2) -0.010(3) -0.001(3)
N3 0.041(6) 0.040(3) 0.017(2) -0.005(2) -0.003(3) 0.004(3)
C1 0.020(7) 0.037(3) 0.007(2) -0.005(2) -0.007(3) -0.002(3)
C2 0.003(5) 0.036(3) 0.011(2) 0.001(2) -0.002(3) 0.000(3)
C3 0.013(6) 0.032(3) 0.014(2) -0.003(2) -0.003(3) 0.003(3)
C4 0.003(6) 0.035(3) 0.010(2) 0.001(2) 0.002(3) 0.000(3)
C5 0.007(6) 0.031(3) 0.013(3) 0.001(2) 0.003(3) -0.002(3)
C6 0.018(6) 0.044(3) 0.014(3) 0.001(2) -0.001(3) -0.001(3)
C6' 0.007(7) 0.041(3) 0.016(3) -0.002(2) -0.005(3) -0.004(3)
C7 0.015(5) 0.046(3) 0.010(2) 0.004(2) 0.002(2) 0.000(3)
C8 0.011(5) 0.048(3) 0.011(2) 0.004(2) -0.003(3) 0.005(3)
C9 0.025(6) 0.060(4) 0.012(2) 0.008(3) 0.002(3) 0.003(4)
C10 0.026(6) 0.062(4) 0.013(3) 0.001(3) 0.001(3) 0.001(4)
C11 0.023(6) 0.053(4) 0.023(3) -0.009(3) -0.003(3) -0.008(4)
C12 0.016(6) 0.051(4) 0.029(3) -0.008(3) 0.003(3) 0.000(4)
C13 0.029(6) 0.053(4) 0.016(3) 0.003(3) -0.004(3) -0.001(4)
C14 0.033(6) 0.042(3) 0.014(2) 0.004(2) -0.007(3) 0.012(3)
C15 0.018(6) 0.040(3) 0.010(2) 0.002(2) 0.000(3) 0.004(3)
C16 0.030(6) 0.041(3) 0.015(2) -0.001(2) -0.006(3) 0.002(3)
C17 0.038(6) 0.046(4) 0.021(3) -0.009(3) 0.002(3) 0.002(4)
C18 0.035(7) 0.059(4) 0.015(3) -0.002(3) -0.001(3) -0.010(4)
C19 0.036(6) 0.073(5) 0.013(3) 0.007(3) -0.006(3) 0.003(4)
C20 0.031(6) 0.045(4) 0.015(2) 0.001(2) -0.005(3) 0.007(3)

loop_
_atom_type_symbol
_atom_type_description
_atom_type_scat_dispersion_real
_atom_type_scat_dispersion_imag
_atom_type_scat_source
C C 0.0033 0.0016 'International Tables Vol C Tables 4.2.6.8 and 6.1.1.4'
H H 0.0000 0.0000 'International Tables Vol C Tables 4.2.6.8 and 6.1.1.4'
N N 0.0061 0.0033 'International Tables Vol C Tables 4.2.6.8 and 6.1.1.4'
O O 0.0106 0.0060 'International Tables Vol C Tables 4.2.6.8 and 6.1.1.4'

loop_
_geom_angle_atom_site_label_1
_geom_angle_atom_site_label_2
_geom_angle_atom_site_label_3
_geom_angle
C1 O1 C4 106.9(4)
C14 O2 C1 113.1(4)
C2 O3 H3 109.5
C3 O4 H4 109.5
C6 O5 C7 112.6(5)
C6' O6 H6 109.5
N2 N1 C5 117.4(5)
N3 N2 N1 173.9(5)
O1 C1 O2 111.5(5)
O1 C1 C2 106.5(5)
O2 C1 C2 105.6(4)
O1 C1 H1 111.0
O2 C1 H1 111.0
C2 C1 H1 111.0
O3 C2 C3 114.2(4)
O3 C2 C1 111.5(5)
C3 C2 C1 103.3(5)
O3 C2 H2 109.2
C3 C2 H2 109.2
C1 C2 H2 109.2
O4 C3 C2 111.0(5)
O4 C3 C4 112.5(5)
C2 C3 C4 99.0(4)
O4 C3 H3A 111.3
C2 C3 H3A 111.3
C4 C3 H3A 111.3
O1 C4 C5 111.3(5)
O1 C4 C3 101.7(5)
C5 C4 C3 121.5(4)
O1 C4 H4A 107.2
C5 C4 H4A 107.2
C3 C4 H4A 107.2
N1 C5 C4 105.5(5)
N1 C5 C6' 106.9(4)
C4 C5 C6' 114.9(5)
N1 C5 C6 110.8(5)
C4 C5 C6 110.0(4)
C6' C5 C6 108.7(5)
O5 C6 C5 107.9(5)
O5 C6 H6A 110.1
C5 C6 H6A 110.1
O5 C6 H6B 110.1
C5 C6 H6B 110.1
H6A C6 H6B 108.4
O6 C6' C5 110.9(5)
O6 C6' H6'1 109.5
C5 C6' H6'1 109.5
O6 C6' H6'2 109.5
C5 C6' H6'2 109.5
H6'1 C6' H6'2 108.0
O5 C7 C8 108.5(5)
O5 C7 H7A 110.0
C8 C7 H7A 110.0
O5 C7 H7B 110.0
C8 C7 H7B 110.0
H7A C7 H7B 108.4
C13 C8 C9 118.0(6)
C13 C8 C7 122.7(5)
C9 C8 C7 119.2(6)
C10 C9 C8 119.6(7)
C10 C9 H9 120.2
C8 C9 H9 120.2
C11 C10 C9 121.4(6)
C11 C10 H10 119.3
C9 C10 H10 119.3
C10 C11 C12 120.8(6)
C10 C11 H11 119.6
C12 C11 H11 119.6
C13 C12 C11 118.4(7)
C13 C12 H12 120.8
C11 C12 H12 120.8
C12 C13 C8 121.7(6)
C12 C13 H13 119.2
C8 C13 H13 119.2
O2 C14 C15 110.2(5)
O2 C14 H14A 109.6
C15 C14 H14A 109.6
O2 C14 H14B 109.6
C15 C14 H14B 109.6
H14A C14 H14B 108.1
C16 C15 C20 119.9(5)
C16 C15 C14 121.5(5)
C20 C15 C14 118.5(5)
C15 C16 C17 121.5(5)
C15 C16 H16 119.3
C17 C16 H16 119.3
C16 C17 C18 118.3(6)
C16 C17 H17 120.8
C18 C17 H17 120.8
C19 C18 C17 120.6(5)
C19 C18 H18 119.7
C17 C18 H18 119.7
C18 C19 C20 121.4(6)
C18 C19 H19 119.3
C20 C19 H19 119.3
C15 C20 C19 118.2(6)
C15 C20 H20 120.9
C19 C20 H20 120.9

loop_
_geom_bond_atom_site_label_1
_geom_bond_atom_site_label_2
_geom_bond_distance
O1 C1 1.411(8)
O1 C4 1.428(7)
O2 C14 1.421(7)
O2 C1 1.430(5)
O3 C2 1.415(8)
O3 H3 0.8200
O4 C3 1.420(5)
O4 H4 0.8200
O5 C6 1.419(6)
O5 C7 1.423(7)
O6 C6' 1.420(8)
O6 H6 0.8200
N1 N2 1.228(8)
N1 C5 1.499(7)
N2 N3 1.117(8)
C1 C2 1.547(8)
C1 H1 0.9800
C2 C3 1.526(9)
C2 H2 0.9800
C3 C4 1.549(8)
C3 H3A 0.9800
C4 C5 1.504(9)
C4 H4A 0.9800
C5 C6' 1.530(7)
C5 C6 1.546(8)
C6 H6A 0.9700
C6 H6B 0.9700
C6' H6'1 0.9700
C6' H6'2 0.9700
C7 C8 1.493(8)
C7 H7A 0.9700
C7 H7B 0.9700
C8 C13 1.381(9)
C8 C9 1.408(8)
C9 C10 1.376(9)
C9 H9 0.9300
C10 C11 1.333(10)
C10 H10 0.9300
C11 C12 1.400(8)
C11 H11 0.9300
C12 C13 1.376(9)
C12 H12 0.9300
C13 H13 0.9300
C14 C15 1.512(7)
C14 H14A 0.9700
C14 H14B 0.9700
C15 C16 1.359(9)
C15 C20 1.400(7)
C16 C17 1.398(7)
C16 H16 0.9300
C17 C18 1.400(9)
C17 H17 0.9300
C18 C19 1.342(10)
C18 H18 0.9300
C19 C20 1.410(8)
C19 H19 0.9300
C20 H20 0.9300

loop_
_geom_torsion_atom_site_label_1
_geom_torsion_atom_site_label_2
_geom_torsion_atom_site_label_3
_geom_torsion_atom_site_label_4
_geom_torsion
C5 N1 N2 N3 179(100)
C4 O1 C1 O2 91.8(5)
C4 O1 C1 C2 -23.0(5)
C14 O2 C1 O1 64.1(6)
C14 O2 C1 C2 179.3(5)
O1 C1 C2 O3 -130.7(5)
O2 C1 C2 O3 110.7(5)
O1 C1 C2 C3 -7.6(5)
O2 C1 C2 C3 -126.3(5)
O3 C2 C3 O4 34.7(6)
C1 C2 C3 O4 -86.5(5)
O3 C2 C3 C4 153.1(4)
C1 C2 C3 C4 31.9(5)
C1 O1 C4 C5 174.9(4)
C1 O1 C4 C3 44.0(4)
O4 C3 C4 O1 71.0(5)
C2 C3 C4 O1 -46.3(5)
O4 C3 C4 C5 -53.2(6)
C2 C3 C4 C5 -170.5(5)
N2 N1 C5 C4 -121.4(6)
N2 N1 C5 C6' 115.8(6)
N2 N1 C5 C6 -2.4(7)
O1 C4 C5 N1 -174.7(4)
C3 C4 C5 N1 -55.1(6)
O1 C4 C5 C6' -57.2(5)
C3 C4 C5 C6' 62.4(6)
O1 C4 C5 C6 65.8(5)
C3 C4 C5 C6 -174.6(5)
C7 O5 C6 C5 154.7(5)
N1 C5 C6 O5 -63.4(7)
C4 C5 C6 O5 52.9(6)
C6' C5 C6 O5 179.4(5)
N1 C5 C6' O6 -67.3(6)
C4 C5 C6' O6 176.0(4)
C6 C5 C6' O6 52.4(6)
C6 O5 C7 C8 -177.8(4)
O5 C7 C8 C13 15.9(8)
O5 C7 C8 C9 -167.6(5)
C13 C8 C9 C10 -3.0(9)
C7 C8 C9 C10 -179.7(6)
C8 C9 C10 C11 2.3(10)
C9 C10 C11 C12 -1.4(11)
C10 C11 C12 C13 1.1(10)
C11 C12 C13 C8 -1.8(10)
C9 C8 C13 C12 2.8(10)
C7 C8 C13 C12 179.4(6)
C1 O2 C14 C15 -157.0(6)
O2 C14 C15 C16 36.4(8)
O2 C14 C15 C20 -146.7(6)
C20 C15 C16 C17 -2.8(10)
C14 C15 C16 C17 174.1(7)
C15 C16 C17 C18 1.8(11)
C16 C17 C18 C19 -0.9(12)
C17 C18 C19 C20 1.1(12)
C16 C15 C20 C19 2.8(10)
C14 C15 C20 C19 -174.2(6)
C18 C19 C20 C15 -2.0(11)
